data_7021442
loop_
_publ_author_name
'Elorriaga, David'
'Carrillo-Hermosilla, Fernando'
'Anti\~nolo, Antonio'
'Su\'arez, Francisco J'
'L\'opez-Solera, Isabel'
'Fern\'andez-Gal\'an, Rafael'
'Villase\~nor, Elena'

_publ_section_title
;
 Asymmetric niobium guanidinates as intermediates in the catalytic
 guanylation of amines.
;
_journal_issue 23
_journal_name_full 'Dalton transactions (Cambridge, England : 2003)'
_journal_page_first 8223
_journal_page_last 8230
_journal_paper_doi 10.1039/c3dt50477h
_journal_volume 42
_journal_year 2013
_chemical_formula_sum 'C31 H42 Br N4 Nb'
_chemical_formula_weight 643.51
_chemical_name_systematic
;
?
;
_space_group_IT_number 14
_symmetry_cell_setting monoclinic
_symmetry_space_group_name_Hall '-P 2ybc'
_symmetry_space_group_name_H-M 'P 1 21/c 1'
_atom_sites_solution_hydrogens geom
_atom_sites_solution_primary direct
_atom_sites_solution_secondary difmap
_audit_creation_method SHELXL-97
_cell_angle_alpha 90.00
_cell_angle_beta 112.5790(10)
_cell_angle_gamma 90.00
_cell_formula_units_Z 4
_cell_length_a 11.9922(14)
_cell_length_b 18.927(2)
_cell_length_c 15.0340(18)
_cell_measurement_reflns_used 4935
_cell_measurement_temperature 260(2)
_cell_measurement_theta_max 22.1105
_cell_measurement_theta_min 2.6049
_cell_volume 3150.8(6)
_computing_cell_refinement 'Bruker SAINT'
_computing_data_collection 'Bruker APEX'
_computing_data_reduction 'Bruker SAINT'
_computing_molecular_graphics 'Bruker SHELXTL'
_computing_publication_material 'Bruker SHELXTL'
_computing_structure_refinement 'SHELXL-97 (Sheldrick, 1997)'
_computing_structure_solution 'SHELXS-97 (Sheldrick, 1990)'
_diffrn_ambient_temperature 260(2)
_diffrn_measured_fraction_theta_full 0.994
_diffrn_measured_fraction_theta_max 0.994
_diffrn_measurement_device_type 'CCD area detector'
_diffrn_measurement_method 'omega scan'
_diffrn_radiation_monochromator graphite
_diffrn_radiation_source 'fine-focus sealed tube'
_diffrn_radiation_type MoK\a
_diffrn_radiation_wavelength 0.71073
_diffrn_reflns_av_R_equivalents 0.0913
_diffrn_reflns_av_unetI/netI 0.0752
_diffrn_reflns_limit_h_max 14
_diffrn_reflns_limit_h_min -13
_diffrn_reflns_limit_k_max 22
_diffrn_reflns_limit_k_min -22
_diffrn_reflns_limit_l_max 12
_diffrn_reflns_limit_l_min -17
_diffrn_reflns_number 20346
_diffrn_reflns_theta_full 25.00
_diffrn_reflns_theta_max 25.00
_diffrn_reflns_theta_min 1.82
_exptl_absorpt_coefficient_mu 1.675
_exptl_absorpt_correction_T_max 0.7458
_exptl_absorpt_correction_T_min 0.6440
_exptl_absorpt_correction_type multi-scan
_exptl_absorpt_process_details SADABS
_exptl_crystal_colour Yellow
_exptl_crystal_density_diffrn 1.357
_exptl_crystal_density_method 'not measured'
_exptl_crystal_description Prismatic
_exptl_crystal_F_000 1328
_exptl_crystal_size_max 0.352
_exptl_crystal_size_mid 0.173
_exptl_crystal_size_min 0.142
_refine_diff_density_max 0.332
_refine_diff_density_min -0.529
_refine_diff_density_rms 0.063
_refine_ls_extinction_method none
_refine_ls_goodness_of_fit_ref 0.873
_refine_ls_hydrogen_treatment mixed
_refine_ls_matrix_type full
_refine_ls_number_parameters 345
_refine_ls_number_reflns 5509
_refine_ls_number_restraints 0
_refine_ls_restrained_S_all 0.873
_refine_ls_R_factor_all 0.0543
_refine_ls_R_factor_gt 0.0348
_refine_ls_shift/su_max 0.003
_refine_ls_shift/su_mean 0.000
_refine_ls_structure_factor_coef Fsqd
_refine_ls_weighting_details 'calc w=1/[\s^2^(Fo^2^)+(0.0193P)^2^+0.0000P] where P=(Fo^2^+2Fc^2^)/3'
_refine_ls_weighting_scheme calc
_refine_ls_wR_factor_gt 0.0672
_refine_ls_wR_factor_ref 0.0708
_reflns_number_gt 3840
_reflns_number_total 5509
_reflns_threshold_expression >2sigma(I)
_cod_data_source_file c3dt50477h.txt
_cod_data_source_block 1a
_cod_depositor_comments
;
The following automatic conversions were performed:

'_symmetry_cell_setting' value 'Monoclinic' changed to 'monoclinic'
according to /home/saulius/struct/CIF-dictionaries/cif_core.dic
dictionary named 'cif_core.dic' version 2.4.2 from 2011-04-26.

Automatic conversion script
Id: cif_fix_values 1891 2012-01-12 08:04:46Z andrius 
;
_cod_original_cell_volume 3150.7(7)
_cod_original_sg_symbol_H-M P2(1)/c
_cod_database_code 7021442

loop_
_symmetry_equiv_pos_as_xyz
'x, y, z'
'-x, y+1/2, -z+1/2'
'-x, -y, -z'
'x, -y-1/2, z-1/2'

loop_
_atom_site_label
_atom_site_type_symbol
_atom_site_fract_x
_atom_site_fract_y
_atom_site_fract_z
_atom_site_U_iso_or_equiv
_atom_site_adp_type
_atom_site_occupancy
_atom_site_symmetry_multiplicity
_atom_site_calc_flag
_atom_site_refinement_flags
Nb1 Nb 0.14122(2) 1.019434(14) 0.76273(2) 0.03648(9) Uani 1 1 d .
Br1 Br -0.44781(3) 1.219144(18) 0.74569(4) 0.07691(16) Uani 1 1 d .
N1 N 0.28503(18) 1.00062(12) 0.76231(18) 0.0387(6) Uani 1 1 d .
N2 N 0.02736(19) 0.94756(13) 0.66208(19) 0.0401(6) Uani 1 1 d .
N3 N -0.1821(2) 0.92750(16) 0.6202(2) 0.0547(8) Uani 1 1 d .
H3 H -0.176(3) 0.8932(15) 0.581(2) 0.058(11) Uiso 1 1 d .
N4 N -0.06572(19) 1.01131(12) 0.73752(19) 0.0397(6) Uani 1 1 d .
C1 C 0.4055(3) 0.98747(16) 0.7611(3) 0.0468(9) Uani 1 1 d .
C2 C 0.5001(2) 1.01613(18) 0.8545(3) 0.0621(10) Uani 1 1 d .
H2A H 0.4909 1.0664 0.8571 0.093 Uiso 1 1 calc R
H2B H 0.5794 1.0056 0.8566 0.093 Uiso 1 1 calc R
H2C H 0.4896 0.9945 0.9085 0.093 Uiso 1 1 calc R
C3 C 0.4133(3) 1.02633(17) 0.6745(3) 0.0645(11) Uani 1 1 d .
H3C H 0.3540 1.0075 0.6162 0.097 Uiso 1 1 calc R
H3D H 0.4924 1.0201 0.6739 0.097 Uiso 1 1 calc R
H3E H 0.3983 1.0758 0.6791 0.097 Uiso 1 1 calc R
C4 C 0.4249(3) 0.90829(16) 0.7533(3) 0.0613(11) Uani 1 1 d .
H4A H 0.4131 0.8840 0.8051 0.092 Uiso 1 1 calc R
H4B H 0.5055 0.9001 0.7570 0.092 Uiso 1 1 calc R
H4C H 0.3680 0.8910 0.6928 0.092 Uiso 1 1 calc R
C5 C -0.0777(2) 0.96143(16) 0.6721(2) 0.0406(8) Uani 1 1 d .
C6 C 0.0436(3) 0.88782(17) 0.6052(2) 0.0478(9) Uani 1 1 d .
H6 H -0.0364 0.8719 0.5615 0.057 Uiso 1 1 calc R
C7 C 0.1054(3) 0.82697(17) 0.6709(3) 0.0683(11) Uani 1 1 d .
H7A H 0.1825 0.8422 0.7165 0.102 Uiso 1 1 calc R
H7B H 0.1166 0.7887 0.6332 0.102 Uiso 1 1 calc R
H7C H 0.0562 0.8113 0.7046 0.102 Uiso 1 1 calc R
C8 C 0.1126(3) 0.91241(18) 0.5449(3) 0.0623(10) Uani 1 1 d .
H8A H 0.0640 0.9453 0.4970 0.094 Uiso 1 1 calc R
H8B H 0.1313 0.8725 0.5138 0.094 Uiso 1 1 calc R
H8C H 0.1861 0.9351 0.5856 0.094 Uiso 1 1 calc R
C9 C -0.2808(2) 0.91176(17) 0.6533(3) 0.0493(9) Uani 1 1 d .
H9 H -0.2983 0.9543 0.6829 0.059 Uiso 1 1 calc R
C10 C -0.3914(3) 0.8922(2) 0.5664(3) 0.0880(14) Uani 1 1 d .
H10A H -0.4170 0.9321 0.5240 0.132 Uiso 1 1 calc R
H10B H -0.4550 0.8784 0.5867 0.132 Uiso 1 1 calc R
H10C H -0.3725 0.8535 0.5333 0.132 Uiso 1 1 calc R
C11 C -0.2461(3) 0.8533(2) 0.7259(3) 0.0843(13) Uani 1 1 d .
H11A H -0.2242 0.8122 0.6988 0.127 Uiso 1 1 calc R
H11B H -0.3132 0.8421 0.7433 0.127 Uiso 1 1 calc R
H11C H -0.1787 0.8679 0.7822 0.127 Uiso 1 1 calc R
C12 C 0.1200(3) 1.12661(16) 0.6998(3) 0.0563(10) Uani 1 1 d .
H12A H 0.1703 1.1356 0.6635 0.068 Uiso 1 1 calc R
H12B H 0.0368 1.1401 0.6633 0.068 Uiso 1 1 calc R
C13 C 0.1694(3) 1.15434(15) 0.7981(3) 0.0470(9) Uani 1 1 d .
C14 C 0.0956(3) 1.16918(17) 0.8476(3) 0.0657(11) Uani 1 1 d .
H14 H 0.0123 1.1661 0.8148 0.079 Uiso 1 1 calc R
C15 C 0.1395(4) 1.1880(2) 0.9421(4) 0.0891(14) Uani 1 1 d .
H15 H 0.0866 1.1983 0.9721 0.107 Uiso 1 1 calc R
C16 C 0.2618(5) 1.1919(2) 0.9932(4) 0.0975(15) Uani 1 1 d .
H16 H 0.2923 1.2037 1.0582 0.117 Uiso 1 1 calc R
C17 C 0.3381(4) 1.1784(2) 0.9475(4) 0.0891(15) Uani 1 1 d .
H17 H 0.4211 1.1818 0.9813 0.107 Uiso 1 1 calc R
C18 C 0.2935(3) 1.15971(18) 0.8518(3) 0.0659(11) Uani 1 1 d .
H18 H 0.3472 1.1504 0.8221 0.079 Uiso 1 1 calc R
C21 C 0.1862(3) 0.99986(14) 0.9183(2) 0.0431(8) Uani 1 1 d .
H21A H 0.2654 1.0184 0.9571 0.052 Uiso 1 1 calc R
H21B H 0.1267 1.0211 0.9391 0.052 Uiso 1 1 calc R
C22 C 0.1840(2) 0.92225(16) 0.9247(2) 0.0406(8) Uani 1 1 d .
C23 C 0.2861(3) 0.88071(16) 0.9385(2) 0.0459(8) Uani 1 1 d .
H23 H 0.3589 0.9030 0.9478 0.055 Uiso 1 1 calc R
C24 C 0.2825(3) 0.80848(17) 0.9387(3) 0.0583(10) Uani 1 1 d .
H24 H 0.3523 0.7828 0.9484 0.070 Uiso 1 1 calc R
C25 C 0.1759(3) 0.77303(18) 0.9248(3) 0.0647(11) Uani 1 1 d .
H25 H 0.1732 0.7239 0.9241 0.078 Uiso 1 1 calc R
C26 C 0.0744(3) 0.81202(18) 0.9119(3) 0.0609(10) Uani 1 1 d .
H26 H 0.0023 0.7891 0.9030 0.073 Uiso 1 1 calc R
C27 C 0.0781(3) 0.88463(17) 0.9121(2) 0.0504(9) Uani 1 1 d .
H27 H 0.0080 0.9097 0.9036 0.060 Uiso 1 1 calc R
C31 C -0.1597(2) 1.05576(15) 0.7364(2) 0.0354(7) Uani 1 1 d .
C32 C -0.1643(2) 1.07678(15) 0.8235(2) 0.0441(8) Uani 1 1 d .
H32 H -0.1097 1.0580 0.8809 0.053 Uiso 1 1 calc R
C33 C -0.2497(3) 1.12569(16) 0.8256(3) 0.0482(9) Uani 1 1 d .
H33 H -0.2518 1.1396 0.8843 0.058 Uiso 1 1 calc R
C34 C -0.3299(3) 1.15309(15) 0.7425(3) 0.0432(8) Uani 1 1 d .
C35 C -0.3290(3) 1.13297(16) 0.6552(3) 0.0476(9) Uani 1 1 d .
H35 H -0.3853 1.1514 0.5983 0.057 Uiso 1 1 calc R
C36 C -0.2429(2) 1.08482(16) 0.6528(2) 0.0449(8) Uani 1 1 d .
H36 H -0.2412 1.0718 0.5937 0.054 Uiso 1 1 calc R

loop_
_atom_site_aniso_label
_atom_site_aniso_U_11
_atom_site_aniso_U_22
_atom_site_aniso_U_33
_atom_site_aniso_U_23
_atom_site_aniso_U_13
_atom_site_aniso_U_12
Nb1 0.03084(14) 0.03858(16) 0.04085(19) -0.00500(14) 0.01469(13) 0.00102(12)
Br1 0.0617(2) 0.0502(2) 0.1315(5) 0.0035(2) 0.0511(3) 0.01550(18)
N1 0.0300(12) 0.0419(14) 0.0456(18) -0.0019(12) 0.0160(12) 0.0015(10)
N2 0.0332(13) 0.0497(15) 0.0439(19) -0.0141(13) 0.0220(13) -0.0014(11)
N3 0.0408(15) 0.071(2) 0.061(2) -0.0315(17) 0.0294(15) -0.0153(14)
N4 0.0304(13) 0.0508(15) 0.0374(17) -0.0141(14) 0.0127(12) 0.0012(11)
C1 0.0339(16) 0.050(2) 0.063(3) 0.0009(18) 0.0255(17) 0.0006(14)
C2 0.0327(17) 0.077(2) 0.074(3) -0.005(2) 0.0179(18) -0.0036(17)
C3 0.061(2) 0.072(2) 0.079(3) 0.001(2) 0.047(2) -0.0094(19)
C4 0.0453(18) 0.058(2) 0.091(3) 0.001(2) 0.038(2) 0.0094(16)
C5 0.0319(16) 0.0514(19) 0.038(2) -0.0063(16) 0.0134(15) -0.0015(14)
C6 0.0395(17) 0.058(2) 0.049(2) -0.0203(18) 0.0193(17) -0.0055(15)
C7 0.093(3) 0.046(2) 0.089(3) -0.009(2) 0.060(3) -0.002(2)
C8 0.078(2) 0.071(2) 0.051(3) -0.008(2) 0.038(2) 0.0074(19)
C9 0.0355(17) 0.053(2) 0.066(3) -0.0113(19) 0.0262(18) -0.0080(15)
C10 0.047(2) 0.136(4) 0.079(4) -0.009(3) 0.021(2) -0.025(2)
C11 0.057(2) 0.095(3) 0.098(4) 0.017(3) 0.027(2) -0.003(2)
C12 0.056(2) 0.049(2) 0.063(3) 0.006(2) 0.021(2) 0.0097(16)
C13 0.0475(19) 0.0340(18) 0.062(3) -0.0012(17) 0.0242(19) 0.0001(14)
C14 0.058(2) 0.056(2) 0.089(4) -0.016(2) 0.035(2) -0.0107(18)
C15 0.108(4) 0.088(3) 0.091(4) -0.021(3) 0.061(3) -0.015(3)
C16 0.135(4) 0.083(3) 0.066(4) -0.018(3) 0.028(4) -0.005(3)
C17 0.063(3) 0.067(3) 0.111(5) -0.017(3) 0.004(3) -0.004(2)
C18 0.051(2) 0.054(2) 0.093(4) -0.011(2) 0.028(2) 0.0018(17)
C21 0.0406(16) 0.0466(19) 0.044(2) -0.0051(16) 0.0183(16) -0.0002(13)
C22 0.0424(17) 0.0497(19) 0.032(2) 0.0017(15) 0.0163(15) -0.0001(14)
C23 0.0446(18) 0.048(2) 0.049(2) 0.0035(17) 0.0225(17) 0.0007(15)
C24 0.062(2) 0.049(2) 0.073(3) 0.0059(19) 0.037(2) 0.0109(17)
C25 0.085(3) 0.043(2) 0.081(3) 0.001(2) 0.049(2) -0.0059(19)
C26 0.060(2) 0.061(2) 0.072(3) 0.002(2) 0.036(2) -0.0137(19)
C27 0.0436(18) 0.059(2) 0.052(3) 0.0026(18) 0.0219(17) 0.0017(16)
C31 0.0256(15) 0.0468(18) 0.036(2) -0.0049(16) 0.0139(15) -0.0001(13)
C32 0.0381(17) 0.053(2) 0.042(2) -0.0026(17) 0.0157(16) 0.0079(14)
C33 0.0512(19) 0.049(2) 0.054(3) -0.0061(18) 0.0306(19) 0.0003(16)
C34 0.0360(16) 0.0381(18) 0.062(3) 0.0028(18) 0.0253(18) 0.0004(14)
C35 0.0355(17) 0.0473(19) 0.058(3) 0.0133(18) 0.0161(18) 0.0011(14)
C36 0.0392(17) 0.057(2) 0.043(2) -0.0014(17) 0.0217(17) -0.0045(15)

loop_
_atom_type_symbol
_atom_type_description
_atom_type_scat_dispersion_real
_atom_type_scat_dispersion_imag
_atom_type_scat_source
C C 0.0033 0.0016 'International Tables Vol C Tables 4.2.6.8 and 6.1.1.4'
H H 0.0000 0.0000 'International Tables Vol C Tables 4.2.6.8 and 6.1.1.4'
N N 0.0061 0.0033 'International Tables Vol C Tables 4.2.6.8 and 6.1.1.4'
Br Br -0.2901 2.4595 'International Tables Vol C Tables 4.2.6.8 and 6.1.1.4'
Nb Nb -2.0727 0.6215 'International Tables Vol C Tables 4.2.6.8 and 6.1.1.4'

loop_
_geom_angle_atom_site_label_1
_geom_angle_atom_site_label_2
_geom_angle_atom_site_label_3
_geom_angle
N1 Nb1 N2 103.45(10)
N1 Nb1 C12 97.79(11)
N2 Nb1 C12 110.45(12)
N1 Nb1 C21 97.35(11)
N2 Nb1 C21 118.57(10)
C12 Nb1 C21 123.05(12)
N1 Nb1 N4 162.35(10)
N2 Nb1 N4 59.42(8)
C12 Nb1 N4 92.86(10)
C21 Nb1 N4 88.48(10)
N1 Nb1 C13 98.53(10)
N2 Nb1 C13 141.20(10)
C12 Nb1 C13 34.15(11)
C21 Nb1 C13 89.33(11)
N4 Nb1 C13 98.18(9)
N1 Nb1 C5 133.04(10)
N2 Nb1 C5 29.71(8)
C12 Nb1 C5 103.21(11)
C21 Nb1 C5 105.14(10)
N4 Nb1 C5 29.72(8)
C13 Nb1 C5 121.99(9)
C1 N1 Nb1 178.0(2)
C5 N2 C6 123.4(2)
C5 N2 Nb1 99.80(18)
C6 N2 Nb1 136.00(17)
C5 N3 C9 125.7(3)
C5 N4 C31 124.0(2)
C5 N4 Nb1 88.46(16)
C31 N4 Nb1 138.74(18)
N1 C1 C2 108.3(3)
N1 C1 C4 110.2(2)
C2 C1 C4 109.8(3)
N1 C1 C3 108.0(3)
C2 C1 C3 110.2(3)
C4 C1 C3 110.2(3)
N4 C5 N2 112.3(2)
N4 C5 N3 125.0(3)
N2 C5 N3 122.7(3)
N4 C5 Nb1 61.82(14)
N2 C5 Nb1 50.49(14)
N3 C5 Nb1 173.1(2)
N2 C6 C7 110.2(3)
N2 C6 C8 109.6(3)
C7 C6 C8 112.4(3)
N3 C9 C11 111.1(3)
N3 C9 C10 108.0(3)
C11 C9 C10 110.8(3)
C13 C12 Nb1 87.8(2)
C14 C13 C18 115.7(4)
C14 C13 C12 121.4(3)
C18 C13 C12 122.5(3)
C14 C13 Nb1 104.4(2)
C18 C13 Nb1 102.4(2)
C12 C13 Nb1 58.06(16)
C15 C14 C13 122.8(4)
C14 C15 C16 120.1(4)
C17 C16 C15 119.2(5)
C16 C17 C18 120.6(4)
C17 C18 C13 121.5(4)
C22 C21 Nb1 103.4(2)
C23 C22 C27 115.4(3)
C23 C22 C21 122.2(3)
C27 C22 C21 122.3(3)
C24 C23 C22 122.3(3)
C23 C24 C25 120.8(3)
C26 C25 C24 118.5(3)
C25 C26 C27 120.8(3)
C26 C27 C22 122.2(3)
C36 C31 C32 117.8(3)
C36 C31 N4 123.1(3)
C32 C31 N4 118.9(3)
C31 C32 C33 120.5(3)
C34 C33 C32 120.2(3)
C33 C34 C35 120.9(3)
C33 C34 Br1 120.0(3)
C35 C34 Br1 119.1(3)
C34 C35 C36 119.1(3)
C31 C36 C35 121.5(3)

loop_
_geom_bond_atom_site_label_1
_geom_bond_atom_site_label_2
_geom_bond_distance
Nb1 N1 1.763(2)
Nb1 N2 2.102(2)
Nb1 C12 2.211(3)
Nb1 C21 2.220(3)
Nb1 N4 2.367(2)
Nb1 C13 2.604(3)
Nb1 C5 2.685(3)
Br1 C34 1.902(3)
N1 C1 1.473(3)
N2 C5 1.350(3)
N2 C6 1.475(4)
N3 C5 1.356(4)
N3 C9 1.480(4)
N4 C5 1.331(4)
N4 C31 1.401(3)
C1 C2 1.526(4)
C1 C4 1.528(4)
C1 C3 1.528(5)
C6 C7 1.512(4)
C6 C8 1.516(4)
C9 C11 1.497(5)
C9 C10 1.507(4)
C12 C13 1.463(5)
C13 C14 1.387(4)
C13 C18 1.398(4)
C14 C15 1.358(6)
C15 C16 1.372(6)
C16 C17 1.363(6)
C17 C18 1.374(6)
C21 C22 1.473(4)
C22 C23 1.402(4)
C22 C27 1.405(4)
C23 C24 1.368(4)
C24 C25 1.386(4)
C25 C26 1.372(4)
C26 C27 1.375(4)
C31 C36 1.384(4)
C31 C32 1.390(4)
C32 C33 1.390(4)
C33 C34 1.354(4)
C34 C35 1.371(4)
C35 C36 1.387(4)
